data_1563345
loop_
_publ_author_name
'Wang, Qing'
'Yan, Xuhuan'
'Zhang, Hongrui'
'Liu, Weisheng'
'Tang, Yu'
'Tan, Minyu'

_publ_section_title
;
 Crystal structures and luminescent properties of lanthanide nitrate
 coordination polymers with structurally related amide type bridging
 podands
;
_journal_issue 1
_journal_name_full 'Journal of Solid State Chemistry'
_journal_page_first 164
_journal_page_last 170
_journal_paper_doi 10.1016/j.jssc.2010.11.011
_journal_volume 184
_journal_year 2011
_chemical_formula_sum 'C36 H36 Er N5 O17'
_chemical_formula_weight 977.96
_space_group_IT_number 2
_space_group_name_Hall '-P 1'
_space_group_name_H-M_alt 'P -1'
_symmetry_cell_setting triclinic
_symmetry_space_group_name_H-M 'P -1'
_atom_sites_solution_hydrogens geom
_atom_sites_solution_primary direct
_atom_sites_solution_secondary difmap
_audit_creation_method SHELXL-97
_cell_angle_alpha 89.367(6)
_cell_angle_beta 74.859(6)
_cell_angle_gamma 75.365(6)
_cell_formula_units_Z 2
_cell_length_a 11.7595(16)
_cell_length_b 12.994(2)
_cell_length_c 13.930(2)
_cell_measurement_reflns_used 6597
_cell_measurement_temperature 296(2)
_cell_measurement_theta_max 27.98
_cell_measurement_theta_min 2.69
_cell_volume 1984.5(5)
_computing_cell_refinement 'Bruker SAINT'
_computing_data_collection 'Bruker APEX2'
_computing_data_reduction 'Bruker SAINT'
_computing_molecular_graphics 'Bruker SHELXTL'
_computing_publication_material 'Bruker SHELXTL'
_computing_structure_refinement 'SHELXL-97 (Sheldrick, 1997)'
_computing_structure_solution 'SHELXS-97 (Sheldrick, 1990)'
_diffrn_ambient_temperature 296(2)
_diffrn_measured_fraction_theta_full 0.987
_diffrn_measured_fraction_theta_max 0.987
_diffrn_measurement_device_type 'Bruker APEX-II CCD'
_diffrn_measurement_method '\f and \w scans'
_diffrn_radiation_monochromator graphite
_diffrn_radiation_source 'fine-focus sealed tube'
_diffrn_radiation_type MoK\a
_diffrn_radiation_wavelength 0.71073
_diffrn_reflns_av_R_equivalents 0.0566
_diffrn_reflns_av_sigmaI/netI 0.0558
_diffrn_reflns_limit_h_max 14
_diffrn_reflns_limit_h_min -14
_diffrn_reflns_limit_k_max 16
_diffrn_reflns_limit_k_min -15
_diffrn_reflns_limit_l_max 17
_diffrn_reflns_limit_l_min -16
_diffrn_reflns_number 11412
_diffrn_reflns_theta_full 26.00
_diffrn_reflns_theta_max 26.00
_diffrn_reflns_theta_min 1.52
_exptl_absorpt_coefficient_mu 2.196
_exptl_absorpt_correction_T_max 0.5685
_exptl_absorpt_correction_T_min 0.4892
_exptl_absorpt_correction_type multi-scan
_exptl_absorpt_process_details SADABS
_exptl_crystal_colour pink
_exptl_crystal_density_diffrn 1.637
_exptl_crystal_density_method 'not measured'
_exptl_crystal_description block
_exptl_crystal_F_000 982
_exptl_crystal_size_max 0.38
_exptl_crystal_size_mid 0.35
_exptl_crystal_size_min 0.29
_refine_diff_density_max 1.815
_refine_diff_density_min -2.109
_refine_diff_density_rms 0.106
_refine_ls_extinction_method none
_refine_ls_goodness_of_fit_ref 1.048
_refine_ls_hydrogen_treatment mixed
_refine_ls_matrix_type full
_refine_ls_number_parameters 466
_refine_ls_number_reflns 7710
_refine_ls_number_restraints 0
_refine_ls_restrained_S_all 1.048
_refine_ls_R_factor_all 0.0468
_refine_ls_R_factor_gt 0.0408
_refine_ls_shift/su_max 0.006
_refine_ls_shift/su_mean 0.000
_refine_ls_structure_factor_coef Fsqd
_refine_ls_weighting_details 'calc w=1/[\s^2^(Fo^2^)+(0.0609P)^2^+1.2907P] where P=(Fo^2^+2Fc^2^)/3'
_refine_ls_weighting_scheme calc
_refine_ls_wR_factor_gt 0.1079
_refine_ls_wR_factor_ref 0.1121
_reflns_number_gt 6712
_reflns_number_total 7710
_reflns_threshold_expression >2sigma(I)
_cod_data_source_file JSSC-2011-184-164.cif
_cod_data_source_block 1
_cod_depositor_comments
;
The following automatic conversions were performed:

data item '_symmetry_cell_setting' value 'Triclinic' was changed to
'triclinic' in accordance with the built-in table derived from the
CIF Core dictionary named 'cif_core.dic' version 2.4.5 last updated
on 2014-11-21.

Automatic conversion script
Id: cif_fix_values 8369 2020-08-20 11:38:08Z andrius 
;
_cod_original_sg_symbol_H-M P-1
_cod_database_code 1563345

loop_
_symmetry_equiv_pos_as_xyz
'x, y, z'
'-x, -y, -z'

loop_
_atom_site_label
_atom_site_type_symbol
_atom_site_fract_x
_atom_site_fract_y
_atom_site_fract_z
_atom_site_U_iso_or_equiv
_atom_site_adp_type
_atom_site_occupancy
_atom_site_symmetry_multiplicity
_atom_site_calc_flag
_atom_site_refinement_flags
_atom_site_disorder_assembly
_atom_site_disorder_group
Er1 Er 0.749021(17) 0.747188(14) 0.243743(14) 0.03227(9) Uani 1 1 d . . .
C1 C 1.4112(7) 0.5392(6) 0.1384(6) 0.0822(8) Uani 1 1 d . . .
H1 H 1.4633 0.5815 0.1415 0.099 Uiso 1 1 calc R . .
C2 C 1.4478(7) 0.4413(6) 0.1233(6) 0.0822(8) Uani 1 1 d . . .
H2 H 1.5270 0.3996 0.1154 0.099 Uiso 1 1 calc R . .
C3 C 1.3375(7) 0.4036(6) 0.1202(6) 0.0822(8) Uani 1 1 d . . .
H3 H 1.3317 0.3348 0.1093 0.099 Uiso 1 1 calc R . .
C4 C 1.2510(7) 0.4944(6) 0.1372(6) 0.0822(8) Uani 1 1 d . . .
C5 C 1.1186(5) 0.5193(5) 0.1505(4) 0.0545(14) Uani 1 1 d . . .
H5A H 1.0879 0.5945 0.1420 0.065 Uiso 1 1 calc R . .
H5B H 1.1016 0.4791 0.1001 0.065 Uiso 1 1 calc R . .
C6 C 0.9594(4) 0.5535(3) 0.3119(3) 0.0335(9) Uani 1 1 d . . .
C7 C 0.9057(4) 0.5108(3) 0.4082(3) 0.0352(10) Uani 1 1 d . . .
C8 C 0.8283(4) 0.5841(4) 0.4841(4) 0.0427(11) Uani 1 1 d . . .
H8 H 0.8147 0.6564 0.4734 0.051 Uiso 1 1 calc R . .
C9 C 0.7715(5) 0.5523(5) 0.5742(4) 0.0540(14) Uani 1 1 d . . .
H9 H 0.7223 0.6028 0.6247 0.065 Uiso 1 1 calc R . .
C10 C 0.7877(5) 0.4453(5) 0.5896(4) 0.0577(14) Uani 1 1 d . . .
H10 H 0.7470 0.4238 0.6498 0.069 Uiso 1 1 calc R . .
C11 C 0.8633(5) 0.3702(4) 0.5170(4) 0.0528(13) Uani 1 1 d . . .
H11 H 0.8735 0.2981 0.5281 0.063 Uiso 1 1 calc R . .
C12 C 0.9245(5) 0.4019(4) 0.4269(4) 0.0411(11) Uani 1 1 d . . .
C13 C 1.0428(5) 0.2194(4) 0.3694(4) 0.0530(14) Uani 1 1 d . . .
H13A H 0.9826 0.1852 0.3583 0.064 Uiso 1 1 calc R . .
H13B H 1.0490 0.2085 0.4371 0.064 Uiso 1 1 calc R . .
C14 C 1.1623(5) 0.1743(3) 0.2976(4) 0.0424(11) Uani 1 1 d . . .
C15 C 1.2658(6) 0.1379(4) 0.3342(5) 0.0621(16) Uani 1 1 d . . .
H15 H 1.2570 0.1439 0.4024 0.075 Uiso 1 1 calc R . .
C16 C 1.3788(7) 0.0941(5) 0.2715(7) 0.076(2) Uani 1 1 d . . .
H16 H 1.4455 0.0695 0.2974 0.091 Uiso 1 1 calc R . .
C17 C 1.3938(6) 0.0866(5) 0.1714(6) 0.0733(19) Uani 1 1 d . . .
H17 H 1.4708 0.0573 0.1289 0.088 Uiso 1 1 calc R . .
C18 C 1.2946(6) 0.1225(4) 0.1326(5) 0.0594(15) Uani 1 1 d . . .
H18 H 1.3060 0.1175 0.0640 0.071 Uiso 1 1 calc R . .
C19 C 1.1777(5) 0.1661(3) 0.1944(4) 0.0417(11) Uani 1 1 d . . .
C20 C 1.0742(5) 0.2003(4) 0.1480(4) 0.0481(12) Uani 1 1 d . . .
H20A H 1.0176 0.2654 0.1817 0.058 Uiso 1 1 calc R . .
H20B H 1.1040 0.2128 0.0782 0.058 Uiso 1 1 calc R . .
C21 C 0.9236(5) 0.1182(4) 0.1146(4) 0.0395(10) Uani 1 1 d . . .
C22 C 0.8745(5) 0.2071(4) 0.0682(4) 0.0512(13) Uani 1 1 d . . .
H22 H 0.9048 0.2669 0.0657 0.061 Uiso 1 1 calc R . .
C23 C 0.7813(5) 0.2070(4) 0.0258(5) 0.0576(14) Uani 1 1 d . . .
H23 H 0.7489 0.2669 -0.0051 0.069 Uiso 1 1 calc R . .
C24 C 0.7355(5) 0.1196(5) 0.0288(5) 0.0588(15) Uani 1 1 d . . .
H24 H 0.6728 0.1196 -0.0003 0.071 Uiso 1 1 calc R . .
C25 C 0.7838(5) 0.0312(4) 0.0756(4) 0.0477(12) Uani 1 1 d . . .
H25 H 0.7529 -0.0282 0.0770 0.057 Uiso 1 1 calc R . .
C26 C 0.8761(4) 0.0284(3) 0.1201(3) 0.0344(9) Uani 1 1 d . . .
C27 C 0.9221(4) -0.0724(3) 0.1685(3) 0.0327(9) Uani 1 1 d . . .
C28 C 1.0627(5) -0.1728(4) 0.2596(5) 0.0502(13) Uani 1 1 d . . .
H28A H 0.9977 -0.1979 0.3033 0.060 Uiso 1 1 calc R . .
H28B H 1.1097 -0.2291 0.2090 0.060 Uiso 1 1 calc R . .
C29 C 1.1407(6) -0.1490(5) 0.3166(5) 0.0581(7) Uani 1 1 d . . .
C30 C 1.2604(6) -0.1707(5) 0.3031(5) 0.0581(7) Uani 1 1 d . . .
H30 H 1.3197 -0.2086 0.2485 0.070 Uiso 1 1 calc R . .
C31 C 1.2817(6) -0.1256(4) 0.3869(5) 0.0581(7) Uani 1 1 d . . .
H31 H 1.3572 -0.1281 0.3975 0.070 Uiso 1 1 calc R . .
C32 C 1.1761(5) -0.0803(4) 0.4458(5) 0.0581(7) Uani 1 1 d . . .
H32 H 1.1639 -0.0443 0.5064 0.070 Uiso 1 1 calc R . .
C33 C 0.5363(6) 0.5573(5) 0.3715(5) 0.0664(6) Uani 1 1 d . . .
H33A H 0.5480 0.5698 0.3020 0.100 Uiso 1 1 calc R . .
H33B H 0.4566 0.5466 0.3987 0.100 Uiso 1 1 calc R . .
H33C H 0.5969 0.4950 0.3794 0.100 Uiso 1 1 calc R . .
C34 C 0.5482(6) 0.6503(5) 0.4245(5) 0.0664(6) Uani 1 1 d . . .
C35 C 0.4777(6) 0.7610(5) 0.5741(5) 0.0664(6) Uani 1 1 d . . .
H35A H 0.4651 0.8257 0.5387 0.080 Uiso 1 1 calc R . .
H35B H 0.5558 0.7483 0.5894 0.080 Uiso 1 1 calc R . .
C36 C 0.3777(6) 0.7700(5) 0.6668(5) 0.0664(6) Uani 1 1 d . . .
H36A H 0.3039 0.7687 0.6500 0.100 Uiso 1 1 calc R . .
H36B H 0.3658 0.8357 0.7034 0.100 Uiso 1 1 calc R . .
H36C H 0.3988 0.7113 0.7069 0.100 Uiso 1 1 calc R . .
N1 N 1.0562(4) 0.4930(4) 0.2495(3) 0.0443(10) Uani 1 1 d . . .
N2 N 1.0094(4) -0.0775(3) 0.2114(3) 0.0444(10) Uani 1 1 d . . .
N3 N 0.8259(6) 0.5530(4) 0.1240(4) 0.0600(13) Uani 1 1 d . . .
N4 N 0.5705(4) 0.7925(3) 0.1325(3) 0.0469(10) Uani 1 1 d . . .
N5 N 0.6763(5) 0.9202(4) 0.3877(4) 0.0560(13) Uani 1 1 d . . .
O1 O 1.2954(5) 0.5789(4) 0.1497(4) 0.0822(8) Uani 1 1 d . . .
O2 O 0.9126(3) 0.6468(2) 0.2921(2) 0.0396(7) Uani 1 1 d . . .
O3 O 1.0078(4) 0.3324(3) 0.3540(3) 0.0568(10) Uani 1 1 d . . .
O4 O 1.0156(4) 0.1146(3) 0.1583(3) 0.0541(10) Uani 1 1 d . . .
O5 O 0.8734(3) -0.1483(2) 0.1700(3) 0.0407(7) Uani 1 1 d . . .
O6 O 1.0846(4) -0.0927(3) 0.4066(3) 0.0599(10) Uani 1 1 d . . .
O7 O 0.7638(4) 0.5585(3) 0.2124(3) 0.0613(11) Uani 1 1 d . . .
O8 O 0.8660(7) 0.4697(4) 0.0738(4) 0.107(2) Uani 1 1 d . . .
O9 O 0.8520(5) 0.6389(3) 0.0911(3) 0.0648(11) Uani 1 1 d . . .
O10 O 0.5632(4) 0.7332(3) 0.2050(3) 0.0606(10) Uani 1 1 d . . .
O11 O 0.4992(4) 0.8065(4) 0.0820(3) 0.0731(12) Uani 1 1 d . . .
O12 O 0.6577(4) 0.8346(3) 0.1154(3) 0.0625(11) Uani 1 1 d . . .
O13 O 0.6222(4) 0.9157(3) 0.3206(3) 0.0577(10) Uani 1 1 d . . .
O14 O 0.6405(6) 0.9914(4) 0.4509(5) 0.111(2) Uani 1 1 d . . .
O15 O 0.7676(3) 0.8435(3) 0.3846(3) 0.0458(8) Uani 1 1 d . . .
O16 O 0.6184(4) 0.7032(3) 0.3899(3) 0.0664(6) Uani 1 1 d . . .
O17 O 0.4739(4) 0.6711(3) 0.5146(3) 0.0664(6) Uani 1 1 d . . .
H1N H 1.080(5) 0.437(4) 0.263(4) 0.031(14) Uiso 1 1 d . . .

loop_
_atom_site_aniso_label
_atom_site_aniso_U_11
_atom_site_aniso_U_22
_atom_site_aniso_U_33
_atom_site_aniso_U_23
_atom_site_aniso_U_13
_atom_site_aniso_U_12
Er1 0.03589(13) 0.03079(13) 0.03528(13) 0.00799(8) -0.01444(9) -0.01297(9)
C1 0.0777(19) 0.084(2) 0.0786(19) 0.0077(17) -0.0076(17) -0.0243(16)
C2 0.0777(19) 0.084(2) 0.0786(19) 0.0077(17) -0.0076(17) -0.0243(16)
C3 0.0777(19) 0.084(2) 0.0786(19) 0.0077(17) -0.0076(17) -0.0243(16)
C4 0.0777(19) 0.084(2) 0.0786(19) 0.0077(17) -0.0076(17) -0.0243(16)
C5 0.061(3) 0.057(3) 0.035(3) 0.014(2) 0.000(2) -0.012(3)
C6 0.036(2) 0.032(2) 0.037(2) 0.0066(18) -0.0164(19) -0.0093(19)
C7 0.035(2) 0.037(2) 0.033(2) 0.0067(18) -0.0095(19) -0.0085(19)
C8 0.043(3) 0.044(3) 0.041(3) 0.004(2) -0.016(2) -0.005(2)
C9 0.048(3) 0.064(4) 0.037(3) 0.001(2) -0.004(2) 0.000(3)
C10 0.054(3) 0.074(4) 0.039(3) 0.014(3) -0.002(2) -0.015(3)
C11 0.058(3) 0.052(3) 0.048(3) 0.015(2) -0.008(3) -0.020(3)
C12 0.045(3) 0.037(2) 0.039(2) 0.0094(19) -0.009(2) -0.008(2)
C13 0.072(4) 0.028(2) 0.057(3) 0.014(2) -0.013(3) -0.014(2)
C14 0.059(3) 0.025(2) 0.051(3) 0.0120(19) -0.023(2) -0.014(2)
C15 0.086(5) 0.046(3) 0.069(4) 0.011(3) -0.044(4) -0.019(3)
C16 0.063(4) 0.050(4) 0.126(7) 0.012(4) -0.049(5) -0.009(3)
C17 0.051(4) 0.058(4) 0.104(6) -0.007(4) -0.009(4) -0.013(3)
C18 0.069(4) 0.050(3) 0.061(4) -0.003(3) -0.010(3) -0.027(3)
C19 0.055(3) 0.029(2) 0.050(3) 0.006(2) -0.018(2) -0.022(2)
C20 0.071(4) 0.038(3) 0.053(3) 0.014(2) -0.030(3) -0.032(3)
C21 0.048(3) 0.035(2) 0.040(2) 0.0077(19) -0.019(2) -0.012(2)
C22 0.066(4) 0.042(3) 0.057(3) 0.017(2) -0.031(3) -0.020(3)
C23 0.063(4) 0.048(3) 0.067(4) 0.023(3) -0.030(3) -0.010(3)
C24 0.060(3) 0.068(4) 0.068(4) 0.029(3) -0.041(3) -0.026(3)
C25 0.053(3) 0.049(3) 0.054(3) 0.019(2) -0.027(3) -0.025(2)
C26 0.042(2) 0.032(2) 0.033(2) 0.0108(18) -0.0129(19) -0.0137(19)
C27 0.033(2) 0.031(2) 0.036(2) 0.0077(18) -0.0113(19) -0.0105(18)
C28 0.054(3) 0.037(3) 0.075(4) 0.021(2) -0.037(3) -0.019(2)
C29 0.0609(17) 0.0552(17) 0.071(2) 0.0152(14) -0.0330(16) -0.0223(14)
C30 0.0609(17) 0.0552(17) 0.071(2) 0.0152(14) -0.0330(16) -0.0223(14)
C31 0.0609(17) 0.0552(17) 0.071(2) 0.0152(14) -0.0330(16) -0.0223(14)
C32 0.0609(17) 0.0552(17) 0.071(2) 0.0152(14) -0.0330(16) -0.0223(14)
C33 0.0726(15) 0.0740(14) 0.0544(12) 0.0107(10) -0.0074(11) -0.0325(12)
C34 0.0726(15) 0.0740(14) 0.0544(12) 0.0107(10) -0.0074(11) -0.0325(12)
C35 0.0726(15) 0.0740(14) 0.0544(12) 0.0107(10) -0.0074(11) -0.0325(12)
C36 0.0726(15) 0.0740(14) 0.0544(12) 0.0107(10) -0.0074(11) -0.0325(12)
N1 0.052(3) 0.036(2) 0.037(2) 0.0141(18) -0.0024(19) -0.008(2)
N2 0.048(2) 0.038(2) 0.060(3) 0.0167(19) -0.029(2) -0.0193(18)
N3 0.088(4) 0.047(3) 0.051(3) -0.001(2) -0.027(3) -0.019(3)
N4 0.048(2) 0.058(3) 0.046(2) 0.013(2) -0.024(2) -0.023(2)
N5 0.066(3) 0.036(2) 0.069(3) -0.007(2) -0.027(3) -0.008(2)
O1 0.0777(19) 0.084(2) 0.0786(19) 0.0077(17) -0.0076(17) -0.0243(16)
O2 0.0454(19) 0.0320(17) 0.0438(18) 0.0122(14) -0.0165(15) -0.0098(14)
O3 0.078(3) 0.0307(18) 0.045(2) 0.0131(15) 0.0023(19) -0.0058(17)
O4 0.070(2) 0.0396(19) 0.078(3) 0.0249(17) -0.047(2) -0.0324(18)
O5 0.0441(18) 0.0392(18) 0.0507(19) 0.0141(14) -0.0213(16) -0.0238(15)
O6 0.057(2) 0.064(2) 0.060(2) 0.0065(19) -0.016(2) -0.018(2)
O7 0.075(3) 0.051(2) 0.057(2) -0.0039(18) -0.007(2) -0.027(2)
O8 0.191(7) 0.055(3) 0.062(3) -0.019(2) -0.017(4) -0.025(3)
O9 0.099(3) 0.054(2) 0.040(2) 0.0066(17) -0.015(2) -0.022(2)
O10 0.056(2) 0.079(3) 0.065(2) 0.033(2) -0.031(2) -0.036(2)
O11 0.062(3) 0.105(3) 0.076(3) 0.029(3) -0.046(2) -0.035(2)
O12 0.063(2) 0.083(3) 0.068(3) 0.041(2) -0.039(2) -0.045(2)
O13 0.059(2) 0.045(2) 0.067(3) -0.0009(18) -0.026(2) 0.0002(18)
O14 0.131(5) 0.068(3) 0.123(5) -0.049(3) -0.059(4) 0.021(3)
O15 0.047(2) 0.0418(19) 0.053(2) 0.0006(15) -0.0224(17) -0.0100(16)
O16 0.0726(15) 0.0740(14) 0.0544(12) 0.0107(10) -0.0074(11) -0.0325(12)
O17 0.0726(15) 0.0740(14) 0.0544(12) 0.0107(10) -0.0074(11) -0.0325(12)

loop_
_atom_type_symbol
_atom_type_description
_atom_type_scat_dispersion_real
_atom_type_scat_dispersion_imag
_atom_type_scat_source
C C 0.0033 0.0016 'International Tables Vol C Tables 4.2.6.8 and 6.1.1.4'
H H 0.0000 0.0000 'International Tables Vol C Tables 4.2.6.8 and 6.1.1.4'
N N 0.0061 0.0033 'International Tables Vol C Tables 4.2.6.8 and 6.1.1.4'
O O 0.0106 0.0060 'International Tables Vol C Tables 4.2.6.8 and 6.1.1.4'
Er Er -0.2586 4.9576 'International Tables Vol C Tables 4.2.6.8 and 6.1.1.4'

loop_
_geom_angle_atom_site_label_1
_geom_angle_atom_site_label_2
_geom_angle_atom_site_label_3
_geom_angle
_geom_angle_site_symmetry_1
_geom_angle_site_symmetry_3
O5 Er1 O2 86.76(11) 1_565 .
O5 Er1 O16 148.63(15) 1_565 .
O2 Er1 O16 88.85(14) . .
O5 Er1 O13 81.70(13) 1_565 .
O2 Er1 O13 125.33(13) . .
O16 Er1 O13 75.67(15) . .
O5 Er1 O9 81.79(13) 1_565 .
O2 Er1 O9 81.54(14) . .
O16 Er1 O9 128.17(14) . .
O13 Er1 O9 147.31(14) . .
O5 Er1 O15 77.01(12) 1_565 .
O2 Er1 O15 72.69(12) . .
O16 Er1 O15 72.04(14) . .
O13 Er1 O15 52.63(13) . .
O9 Er1 O15 147.27(16) . .
O5 Er1 O10 126.80(12) 1_565 .
O2 Er1 O10 141.31(12) . .
O16 Er1 O10 71.78(15) . .
O13 Er1 O10 82.82(14) . .
O9 Er1 O10 84.80(16) . .
O15 Er1 O10 127.92(13) . .
O5 Er1 O12 75.23(12) 1_565 .
O2 Er1 O12 150.98(14) . .
O16 Er1 O12 118.25(15) . .
O13 Er1 O12 74.98(15) . .
O9 Er1 O12 73.61(15) . .
O15 Er1 O12 123.24(13) . .
O10 Er1 O12 51.61(12) . .
O5 Er1 O7 130.88(13) 1_565 .
O2 Er1 O7 71.43(13) . .
O16 Er1 O7 76.17(14) . .
O13 Er1 O7 146.59(15) . .
O9 Er1 O7 52.43(13) . .
O15 Er1 O7 131.84(13) . .
O10 Er1 O7 71.54(14) . .
O12 Er1 O7 103.42(15) . .
O5 Er1 N5 78.62(14) 1_565 .
O2 Er1 N5 98.92(13) . .
O16 Er1 N5 71.42(15) . .
O13 Er1 N5 26.41(14) . .
O9 Er1 N5 160.34(16) . .
O15 Er1 N5 26.23(13) . .
O10 Er1 N5 105.67(15) . .
O12 Er1 N5 99.56(15) . .
O7 Er1 N5 146.39(16) . .
O5 Er1 N3 106.86(15) 1_565 .
O2 Er1 N3 74.83(14) . .
O16 Er1 N3 101.87(15) . .
O13 Er1 N3 159.17(16) . .
O9 Er1 N3 26.55(14) . .
O15 Er1 N3 147.01(14) . .
O10 Er1 N3 76.86(16) . .
O12 Er1 N3 88.65(15) . .
O7 Er1 N3 25.88(14) . .
N5 Er1 N3 171.17(14) . .
O5 Er1 N4 100.91(12) 1_565 .
O2 Er1 N4 155.98(12) . .
O16 Er1 N4 95.61(14) . .
O13 Er1 N4 78.54(13) . .
O9 Er1 N4 77.15(15) . .
O15 Er1 N4 131.09(12) . .
O10 Er1 N4 25.95(12) . .
O12 Er1 N4 25.69(11) . .
O7 Er1 N4 86.70(14) . .
N5 Er1 N4 104.88(14) . .
N3 Er1 N4 81.16(15) . .
C2 C1 O1 115.6(8) . .
C2 C1 H1 122.2 . .
O1 C1 H1 122.2 . .
C1 C2 C3 105.7(7) . .
C1 C2 H2 127.2 . .
C3 C2 H2 127.2 . .
C4 C3 C2 101.5(7) . .
C4 C3 H3 129.2 . .
C2 C3 H3 129.2 . .
C3 C4 O1 111.8(7) . .
C3 C4 C5 132.6(7) . .
O1 C4 C5 115.4(6) . .
N1 C5 C4 110.9(5) . .
N1 C5 H5A 109.5 . .
C4 C5 H5A 109.5 . .
N1 C5 H5B 109.5 . .
C4 C5 H5B 109.5 . .
H5A C5 H5B 108.0 . .
O2 C6 N1 121.0(4) . .
O2 C6 C7 120.0(4) . .
N1 C6 C7 119.0(4) . .
C8 C7 C12 117.7(4) . .
C8 C7 C6 117.4(4) . .
C12 C7 C6 124.9(4) . .
C9 C8 C7 121.7(5) . .
C9 C8 H8 119.2 . .
C7 C8 H8 119.2 . .
C10 C9 C8 119.6(5) . .
C10 C9 H9 120.2 . .
C8 C9 H9 120.2 . .
C11 C10 C9 120.7(5) . .
C11 C10 H10 119.6 . .
C9 C10 H10 119.6 . .
C10 C11 C12 119.9(5) . .
C10 C11 H11 120.1 . .
C12 C11 H11 120.1 . .
O3 C12 C11 123.3(4) . .
O3 C12 C7 116.3(4) . .
C11 C12 C7 120.3(4) . .
O3 C13 C14 107.0(4) . .
O3 C13 H13A 110.3 . .
C14 C13 H13A 110.3 . .
O3 C13 H13B 110.3 . .
C14 C13 H13B 110.3 . .
H13A C13 H13B 108.6 . .
C19 C14 C15 118.5(5) . .
C19 C14 C13 122.9(5) . .
C15 C14 C13 118.6(5) . .
C16 C15 C14 121.4(6) . .
C16 C15 H15 119.3 . .
C14 C15 H15 119.3 . .
C17 C16 C15 120.1(7) . .
C17 C16 H16 119.9 . .
C15 C16 H16 119.9 . .
C16 C17 C18 120.1(6) . .
C16 C17 H17 120.0 . .
C18 C17 H17 120.0 . .
C17 C18 C19 121.4(6) . .
C17 C18 H18 119.3 . .
C19 C18 H18 119.3 . .
C18 C19 C14 118.5(5) . .
C18 C19 C20 118.6(5) . .
C14 C19 C20 122.8(5) . .
O4 C20 C19 106.1(4) . .
O4 C20 H20A 110.5 . .
C19 C20 H20A 110.5 . .
O4 C20 H20B 110.5 . .
C19 C20 H20B 110.5 . .
H20A C20 H20B 108.7 . .
O4 C21 C22 122.5(4) . .
O4 C21 C26 117.6(4) . .
C22 C21 C26 119.9(5) . .
C23 C22 C21 120.3(5) . .
C23 C22 H22 119.9 . .
C21 C22 H22 119.9 . .
C22 C23 C24 120.6(5) . .
C22 C23 H23 119.7 . .
C24 C23 H23 119.7 . .
C23 C24 C25 119.3(5) . .
C23 C24 H24 120.4 . .
C25 C24 H24 120.4 . .
C26 C25 C24 122.0(5) . .
C26 C25 H25 119.0 . .
C24 C25 H25 119.0 . .
C25 C26 C21 117.9(4) . .
C25 C26 C27 117.5(4) . .
C21 C26 C27 124.6(4) . .
O5 C27 N2 121.1(4) . .
O5 C27 C26 119.9(4) . .
N2 C27 C26 118.9(4) . .
C29 C28 N2 111.1(4) . .
C29 C28 H28A 109.4 . .
N2 C28 H28A 109.4 . .
C29 C28 H28B 109.4 . .
N2 C28 H28B 109.4 . .
H28A C28 H28B 108.0 . .
C30 C29 O6 108.4(5) . .
C30 C29 C28 134.4(6) . .
O6 C29 C28 117.2(5) . .
C29 C30 C31 107.7(6) . .
C29 C30 H30 126.2 . .
C31 C30 H30 126.2 . .
C32 C31 C30 106.9(6) . .
C32 C31 H31 126.6 . .
C30 C31 H31 126.6 . .
C31 C32 O6 110.7(6) . .
C31 C32 H32 124.6 . .
O6 C32 H32 124.6 . .
C34 C33 H33A 109.5 . .
C34 C33 H33B 109.5 . .
H33A C33 H33B 109.5 . .
C34 C33 H33C 109.5 . .
H33A C33 H33C 109.5 . .
H33B C33 H33C 109.5 . .
O16 C34 O17 122.3(6) . .
O16 C34 C33 124.3(6) . .
O17 C34 C33 113.4(5) . .
O17 C35 C36 105.8(5) . .
O17 C35 H35A 110.6 . .
C36 C35 H35A 110.6 . .
O17 C35 H35B 110.6 . .
C36 C35 H35B 110.6 . .
H35A C35 H35B 108.7 . .
C35 C36 H36A 109.5 . .
C35 C36 H36B 109.5 . .
H36A C36 H36B 109.5 . .
C35 C36 H36C 109.5 . .
H36A C36 H36C 109.5 . .
H36B C36 H36C 109.5 . .
C6 N1 C5 126.8(4) . .
C6 N1 H1N 118(4) . .
C5 N1 H1N 115(4) . .
C27 N2 C28 123.5(4) . .
O8 N3 O7 122.0(5) . .
O8 N3 O9 121.5(6) . .
O7 N3 O9 116.3(4) . .
O8 N3 Er1 175.8(5) . .
O7 N3 Er1 58.9(3) . .
O9 N3 Er1 57.4(3) . .
O11 N4 O12 122.2(4) . .
O11 N4 O10 122.5(4) . .
O12 N4 O10 115.4(4) . .
O11 N4 Er1 176.2(4) . .
O12 N4 Er1 58.0(2) . .
O10 N4 Er1 57.4(2) . .
O14 N5 O13 121.9(5) . .
O14 N5 O15 122.6(6) . .
O13 N5 O15 115.4(4) . .
O14 N5 Er1 176.7(5) . .
O13 N5 Er1 57.0(2) . .
O15 N5 Er1 58.4(2) . .
C1 O1 C4 105.3(6) . .
C6 O2 Er1 142.2(3) . .
C12 O3 C13 120.8(4) . .
C21 O4 C20 119.9(4) . .
C27 O5 Er1 154.2(3) . 1_545
C32 O6 C29 106.3(5) . .
N3 O7 Er1 95.2(3) . .
N3 O9 Er1 96.0(3) . .
N4 O10 Er1 96.6(3) . .
N4 O12 Er1 96.3(3) . .
N5 O13 Er1 96.6(3) . .
N5 O15 Er1 95.4(3) . .
C34 O16 Er1 146.2(4) . .
C34 O17 C35 118.3(5) . .

loop_
_geom_bond_atom_site_label_1
_geom_bond_atom_site_label_2
_geom_bond_distance
_geom_bond_site_symmetry_2
Er1 O5 2.286(3) 1_565
Er1 O2 2.290(3) .
Er1 O16 2.370(4) .
Er1 O13 2.394(4) .
Er1 O9 2.414(4) .
Er1 O15 2.425(3) .
Er1 O10 2.432(4) .
Er1 O12 2.445(4) .
Er1 O7 2.450(4) .
Er1 N5 2.835(5) .
Er1 N3 2.849(5) .
Er1 N4 2.866(4) .
C1 C2 1.237(9) .
C1 O1 1.296(9) .
C1 H1 0.9300 .
C2 C3 1.509(10) .
C2 H2 0.9300 .
C3 C4 1.326(10) .
C3 H3 0.9300 .
C4 O1 1.360(9) .
C4 C5 1.470(9) .
C5 N1 1.465(6) .
C5 H5A 0.9700 .
C5 H5B 0.9700 .
C6 O2 1.259(5) .
C6 N1 1.309(6) .
C6 C7 1.492(6) .
C7 C8 1.390(6) .
C7 C12 1.408(6) .
C8 C9 1.373(7) .
C8 H8 0.9300 .
C9 C10 1.377(8) .
C9 H9 0.9300 .
C10 C11 1.371(8) .
C10 H10 0.9300 .
C11 C12 1.390(7) .
C11 H11 0.9300 .
C12 O3 1.364(6) .
C13 O3 1.452(5) .
C13 C14 1.477(7) .
C13 H13A 0.9700 .
C13 H13B 0.9700 .
C14 C19 1.402(7) .
C14 C15 1.412(7) .
C15 C16 1.369(10) .
C15 H15 0.9300 .
C16 C17 1.361(11) .
C16 H16 0.9300 .
C17 C18 1.385(9) .
C17 H17 0.9300 .
C18 C19 1.397(7) .
C18 H18 0.9300 .
C19 C20 1.492(7) .
C20 O4 1.438(5) .
C20 H20A 0.9700 .
C20 H20B 0.9700 .
C21 O4 1.364(6) .
C21 C22 1.389(7) .
C21 C26 1.408(6) .
C22 C23 1.373(8) .
C22 H22 0.9300 .
C23 C24 1.371(8) .
C23 H23 0.9300 .
C24 C25 1.382(7) .
C24 H24 0.9300 .
C25 C26 1.377(6) .
C25 H25 0.9300 .
C26 C27 1.509(6) .
C27 O5 1.258(5) .
C27 N2 1.304(6) .
C28 C29 1.448(7) .
C28 N2 1.478(6) .
C28 H28A 0.9700 .
C28 H28B 0.9700 .
C29 C30 1.326(8) .
C29 O6 1.374(7) .
C30 C31 1.418(8) .
C30 H30 0.9300 .
C31 C32 1.292(8) .
C31 H31 0.9300 .
C32 O6 1.370(7) .
C32 H32 0.9300 .
C33 C34 1.478(9) .
C33 H33A 0.9600 .
C33 H33B 0.9600 .
C33 H33C 0.9600 .
C34 O16 1.208(7) .
C34 O17 1.314(7) .
C35 O17 1.456(7) .
C35 C36 1.485(8) .
C35 H35A 0.9700 .
C35 H35B 0.9700 .
C36 H36A 0.9600 .
C36 H36B 0.9600 .
C36 H36C 0.9600 .
N1 H1N 0.75(5) .
N3 O8 1.212(6) .
N3 O7 1.249(6) .
N3 O9 1.280(6) .
N4 O11 1.207(5) .
N4 O12 1.250(5) .
N4 O10 1.262(5) .
N5 O14 1.199(7) .
N5 O13 1.269(6) .
N5 O15 1.259(6) .
O5 Er1 2.286(3) 1_545

loop_
_geom_torsion_atom_site_label_1
_geom_torsion_atom_site_label_2
_geom_torsion_atom_site_label_3
_geom_torsion_atom_site_label_4
_geom_torsion
_geom_torsion_site_symmetry_1
_geom_torsion_site_symmetry_2
_geom_torsion_site_symmetry_3
_geom_torsion_site_symmetry_4
O1 C1 C2 C3 1.9(10) . . . .
C1 C2 C3 C4 -1.1(9) . . . .
C2 C3 C4 O1 0.0(9) . . . .
C2 C3 C4 C5 -176.0(8) . . . .
C3 C4 C5 N1 75.9(11) . . . .
O1 C4 C5 N1 -99.9(7) . . . .
O2 C6 C7 C8 -17.9(6) . . . .
N1 C6 C7 C8 161.3(4) . . . .
O2 C6 C7 C12 160.1(5) . . . .
N1 C6 C7 C12 -20.8(7) . . . .
C12 C7 C8 C9 -0.2(7) . . . .
C6 C7 C8 C9 177.9(5) . . . .
C7 C8 C9 C10 -2.2(8) . . . .
C8 C9 C10 C11 2.2(9) . . . .
C9 C10 C11 C12 0.1(9) . . . .
C10 C11 C12 O3 175.1(5) . . . .
C10 C11 C12 C7 -2.5(8) . . . .
C8 C7 C12 O3 -175.2(4) . . . .
C6 C7 C12 O3 6.8(7) . . . .
C8 C7 C12 C11 2.5(7) . . . .
C6 C7 C12 C11 -175.5(5) . . . .
O3 C13 C14 C19 -68.4(6) . . . .
O3 C13 C14 C15 111.5(5) . . . .
C19 C14 C15 C16 -0.9(8) . . . .
C13 C14 C15 C16 179.2(5) . . . .
C14 C15 C16 C17 1.2(9) . . . .
C15 C16 C17 C18 -0.5(10) . . . .
C16 C17 C18 C19 -0.5(9) . . . .
C17 C18 C19 C14 0.8(7) . . . .
C17 C18 C19 C20 -178.3(5) . . . .
C15 C14 C19 C18 -0.1(6) . . . .
C13 C14 C19 C18 179.8(4) . . . .
C15 C14 C19 C20 178.9(4) . . . .
C13 C14 C19 C20 -1.2(7) . . . .
C18 C19 C20 O4 98.4(5) . . . .
C14 C19 C20 O4 -80.6(5) . . . .
O4 C21 C22 C23 -179.5(5) . . . .
C26 C21 C22 C23 -1.2(8) . . . .
C21 C22 C23 C24 0.0(9) . . . .
C22 C23 C24 C25 0.4(10) . . . .
C23 C24 C25 C26 0.5(9) . . . .
C24 C25 C26 C21 -1.7(8) . . . .
C24 C25 C26 C27 -179.7(5) . . . .
O4 C21 C26 C25 -179.6(5) . . . .
C22 C21 C26 C25 2.0(7) . . . .
O4 C21 C26 C27 -1.7(7) . . . .
C22 C21 C26 C27 179.9(5) . . . .
C25 C26 C27 O5 -2.4(7) . . . .
C21 C26 C27 O5 179.7(4) . . . .
C25 C26 C27 N2 -179.9(5) . . . .
C21 C26 C27 N2 2.2(7) . . . .
N2 C28 C29 C30 -105.2(8) . . . .
N2 C28 C29 O6 75.9(7) . . . .
O6 C29 C30 C31 -0.7(7) . . . .
C28 C29 C30 C31 -179.7(6) . . . .
C29 C30 C31 C32 0.3(7) . . . .
C30 C31 C32 O6 0.2(7) . . . .
O2 C6 N1 C5 -3.4(8) . . . .
C7 C6 N1 C5 177.4(5) . . . .
C4 C5 N1 C6 132.3(6) . . . .
O5 C27 N2 C28 3.5(8) . . . .
C26 C27 N2 C28 -179.0(5) . . . .
C29 C28 N2 C27 -169.2(5) . . . .
O5 Er1 N3 O8 56(6) 1_565 . . .
O2 Er1 N3 O8 -26(6) . . . .
O16 Er1 N3 O8 -112(6) . . . .
O13 Er1 N3 O8 168(6) . . . .
O9 Er1 N3 O8 76(6) . . . .
O15 Er1 N3 O8 -36(6) . . . .
O10 Er1 N3 O8 -179(100) . . . .
O12 Er1 N3 O8 130(6) . . . .
O7 Er1 N3 O8 -105(6) . . . .
N5 Er1 N3 O8 -72(7) . . . .
N4 Er1 N3 O8 155(6) . . . .
O5 Er1 N3 O7 160.4(3) 1_565 . . .
O2 Er1 N3 O7 78.6(4) . . . .
O16 Er1 N3 O7 -6.9(4) . . . .
O13 Er1 N3 O7 -87.7(5) . . . .
O9 Er1 N3 O7 -179.7(6) . . . .
O15 Er1 N3 O7 68.4(5) . . . .
O10 Er1 N3 O7 -74.7(4) . . . .
O12 Er1 N3 O7 -125.5(4) . . . .
N5 Er1 N3 O7 33.0(11) . . . .
N4 Er1 N3 O7 -100.8(4) . . . .
O5 Er1 N3 O9 -19.9(4) 1_565 . . .
O2 Er1 N3 O9 -101.6(4) . . . .
O16 Er1 N3 O9 172.8(4) . . . .
O13 Er1 N3 O9 92.0(6) . . . .
O15 Er1 N3 O9 -111.9(4) . . . .
O10 Er1 N3 O9 105.0(4) . . . .
O12 Er1 N3 O9 54.2(4) . . . .
O7 Er1 N3 O9 179.7(6) . . . .
N5 Er1 N3 O9 -147.3(8) . . . .
N4 Er1 N3 O9 78.9(4) . . . .
O5 Er1 N4 O11 94(6) 1_565 . . .
O2 Er1 N4 O11 -13(6) . . . .
O16 Er1 N4 O11 -113(6) . . . .
O13 Er1 N4 O11 173(6) . . . .
O9 Er1 N4 O11 15(6) . . . .
O15 Er1 N4 O11 176(6) . . . .
O10 Er1 N4 O11 -90(6) . . . .
O12 Er1 N4 O11 94(6) . . . .
O7 Er1 N4 O11 -37(6) . . . .
N5 Er1 N4 O11 175(6) . . . .
N3 Er1 N4 O11 -12(6) . . . .
O5 Er1 N4 O12 0.0(3) 1_565 . . .
O2 Er1 N4 O12 -106.9(4) . . . .
O16 Er1 N4 O12 153.2(3) . . . .
O13 Er1 N4 O12 79.1(3) . . . .
O9 Er1 N4 O12 -78.8(3) . . . .
O15 Er1 N4 O12 82.2(4) . . . .
O10 Er1 N4 O12 176.3(5) . . . .
O7 Er1 N4 O12 -131.0(3) . . . .
N5 Er1 N4 O12 81.0(3) . . . .
N3 Er1 N4 O12 -105.6(3) . . . .
O5 Er1 N4 O10 -176.3(3) 1_565 . . .
O2 Er1 N4 O10 76.8(4) . . . .
O16 Er1 N4 O10 -23.1(3) . . . .
O13 Er1 N4 O10 -97.2(3) . . . .
O9 Er1 N4 O10 104.8(3) . . . .
O15 Er1 N4 O10 -94.1(3) . . . .
O12 Er1 N4 O10 -176.3(5) . . . .
O7 Er1 N4 O10 52.7(3) . . . .
N5 Er1 N4 O10 -95.3(3) . . . .
N3 Er1 N4 O10 78.1(3) . . . .
O5 Er1 N5 O14 167(9) 1_565 . . .
O2 Er1 N5 O14 -108(9) . . . .
O16 Er1 N5 O14 -22(9) . . . .
O13 Er1 N5 O14 73(9) . . . .
O9 Er1 N5 O14 162(8) . . . .
O15 Er1 N5 O14 -109(9) . . . .
O10 Er1 N5 O14 42(9) . . . .
O12 Er1 N5 O14 95(9) . . . .
O7 Er1 N5 O14 -38(9) . . . .
N3 Er1 N5 O14 -64(9) . . . .
N4 Er1 N5 O14 69(9) . . . .
O5 Er1 N5 O13 94.3(3) 1_565 . . .
O2 Er1 N5 O13 179.1(3) . . . .
O16 Er1 N5 O13 -95.2(4) . . . .
O9 Er1 N5 O13 89.3(5) . . . .
O15 Er1 N5 O13 177.9(6) . . . .
O10 Er1 N5 O13 -31.1(4) . . . .
O12 Er1 N5 O13 21.6(4) . . . .
O7 Er1 N5 O13 -111.1(4) . . . .
N3 Er1 N5 O13 -136.6(9) . . . .
N4 Er1 N5 O13 -4.2(4) . . . .
O5 Er1 N5 O15 -83.7(3) 1_565 . . .
O2 Er1 N5 O15 1.2(3) . . . .
O16 Er1 N5 O15 86.9(3) . . . .
O13 Er1 N5 O15 -177.9(6) . . . .
O9 Er1 N5 O15 -88.6(5) . . . .
O10 Er1 N5 O15 151.0(3) . . . .
O12 Er1 N5 O15 -156.4(3) . . . .
O7 Er1 N5 O15 70.9(4) . . . .
N3 Er1 N5 O15 45.5(10) . . . .
N4 Er1 N5 O15 177.9(3) . . . .
C2 C1 O1 C4 -1.9(10) . . . .
C3 C4 O1 C1 1.1(9) . . . .
C5 C4 O1 C1 177.8(6) . . . .
N1 C6 O2 Er1 105.6(5) . . . .
C7 C6 O2 Er1 -75.3(6) . . . .
O5 Er1 O2 C6 -150.8(5) 1_565 . . .
O16 Er1 O2 C6 60.3(5) . . . .
O13 Er1 O2 C6 131.7(5) . . . .
O9 Er1 O2 C6 -68.6(5) . . . .
O15 Er1 O2 C6 131.8(5) . . . .
O10 Er1 O2 C6 2.0(6) . . . .
O12 Er1 O2 C6 -99.7(5) . . . .
O7 Er1 O2 C6 -15.5(5) . . . .
N5 Er1 O2 C6 131.3(5) . . . .
N3 Er1 O2 C6 -42.4(5) . . . .
N4 Er1 O2 C6 -41.0(6) . . . .
C11 C12 O3 C13 -3.6(8) . . . .
C7 C12 O3 C13 174.0(5) . . . .
C14 C13 O3 C12 -158.8(5) . . . .
C22 C21 O4 C20 -6.8(8) . . . .
C26 C21 O4 C20 174.9(5) . . . .
C19 C20 O4 C21 -174.0(4) . . . .
N2 C27 O5 Er1 74.5(8) . . . 1_545
C26 C27 O5 Er1 -103.0(7) . . . 1_545
C31 C32 O6 C29 -0.6(6) . . . .
C30 C29 O6 C32 0.8(6) . . . .
C28 C29 O6 C32 180.0(5) . . . .
O8 N3 O7 Er1 175.2(6) . . . .
O9 N3 O7 Er1 -0.3(6) . . . .
O5 Er1 O7 N3 -25.1(4) 1_565 . . .
O2 Er1 O7 N3 -93.4(4) . . . .
O16 Er1 O7 N3 173.1(4) . . . .
O13 Er1 O7 N3 139.8(4) . . . .
O9 Er1 O7 N3 0.2(3) . . . .
O15 Er1 O7 N3 -137.2(3) . . . .
O10 Er1 O7 N3 98.0(4) . . . .
O12 Er1 O7 N3 56.8(4) . . . .
N5 Er1 O7 N3 -171.3(3) . . . .
N4 Er1 O7 N3 76.5(4) . . . .
O8 N3 O9 Er1 -175.3(6) . . . .
O7 N3 O9 Er1 0.3(6) . . . .
O5 Er1 O9 N3 160.8(4) 1_565 . . .
O2 Er1 O9 N3 72.9(4) . . . .
O16 Er1 O9 N3 -8.9(4) . . . .
O13 Er1 O9 N3 -138.8(4) . . . .
O15 Er1 O9 N3 110.9(4) . . . .
O10 Er1 O9 N3 -70.8(4) . . . .
O12 Er1 O9 N3 -122.3(4) . . . .
O7 Er1 O9 N3 -0.2(3) . . . .
N5 Er1 O9 N3 165.7(4) . . . .
N4 Er1 O9 N3 -96.0(4) . . . .
O11 N4 O10 Er1 175.5(5) . . . .
O12 N4 O10 Er1 -3.4(5) . . . .
O5 Er1 O10 N4 4.5(4) 1_565 . . .
O2 Er1 O10 N4 -140.7(3) . . . .
O16 Er1 O10 N4 155.7(3) . . . .
O13 Er1 O10 N4 78.5(3) . . . .
O9 Er1 O10 N4 -71.2(3) . . . .
O15 Er1 O10 N4 107.7(3) . . . .
O12 Er1 O10 N4 2.0(3) . . . .
O7 Er1 O10 N4 -123.2(3) . . . .
N5 Er1 O10 N4 91.9(3) . . . .
N3 Er1 O10 N4 -96.8(3) . . . .
O11 N4 O12 Er1 -175.6(5) . . . .
O10 N4 O12 Er1 3.4(5) . . . .
O5 Er1 O12 N4 -180.0(3) 1_565 . . .
O2 Er1 O12 N4 126.6(3) . . . .
O16 Er1 O12 N4 -30.6(4) . . . .
O13 Er1 O12 N4 -94.8(3) . . . .
O9 Er1 O12 N4 94.4(3) . . . .
O15 Er1 O12 N4 -116.8(3) . . . .
O10 Er1 O12 N4 -2.0(3) . . . .
O7 Er1 O12 N4 50.8(3) . . . .
N5 Er1 O12 N4 -104.5(3) . . . .
N3 Er1 O12 N4 72.2(3) . . . .
O14 N5 O13 Er1 -176.3(6) . . . .
O15 N5 O13 Er1 1.9(5) . . . .
O5 Er1 O13 N5 -81.1(3) 1_565 . . .
O2 Er1 O13 N5 -1.1(4) . . . .
O16 Er1 O13 N5 77.0(4) . . . .
O9 Er1 O13 N5 -141.5(4) . . . .
O15 Er1 O13 N5 -1.1(3) . . . .
O10 Er1 O13 N5 150.0(4) . . . .
O12 Er1 O13 N5 -157.9(4) . . . .
O7 Er1 O13 N5 110.4(4) . . . .
N3 Er1 O13 N5 162.7(4) . . . .
N4 Er1 O13 N5 175.9(4) . . . .
O14 N5 O15 Er1 176.3(7) . . . .
O13 N5 O15 Er1 -1.9(5) . . . .
O5 Er1 O15 N5 90.6(3) 1_565 . . .
O2 Er1 O15 N5 -178.8(3) . . . .
O16 Er1 O15 N5 -84.3(3) . . . .
O13 Er1 O15 N5 1.2(3) . . . .
O9 Er1 O15 N5 141.5(3) . . . .
O10 Er1 O15 N5 -36.3(4) . . . .
O12 Er1 O15 N5 28.2(4) . . . .
O7 Er1 O15 N5 -135.4(3) . . . .
N3 Er1 O15 N5 -168.4(3) . . . .
N4 Er1 O15 N5 -2.7(4) . . . .
O17 C34 O16 Er1 -164.6(5) . . . .
C33 C34 O16 Er1 15.4(13) . . . .
O5 Er1 O16 C34 173.4(7) 1_565 . . .
O2 Er1 O16 C34 -104.8(8) . . . .
O13 Er1 O16 C34 128.2(9) . . . .
O9 Er1 O16 C34 -26.5(9) . . . .
O15 Er1 O16 C34 -176.9(9) . . . .
O10 Er1 O16 C34 41.2(8) . . . .
O12 Er1 O16 C34 64.4(9) . . . .
O7 Er1 O16 C34 -33.6(8) . . . .
N5 Er1 O16 C34 155.4(9) . . . .
N3 Er1 O16 C34 -30.5(9) . . . .
N4 Er1 O16 C34 51.6(9) . . . .
O16 C34 O17 C35 -0.2(10) . . . .
C33 C34 O17 C35 179.8(6) . . . .
C36 C35 O17 C34 175.1(6) . . . .
